data_4303832
loop_
_publ_author_name
'Albert Schr\"ockeneder'
'Pedro Traar'
'Georg Raber'
'Judith Baumgartner'
'Ferdinand Belaj'
'Nadia C. M\"osch-Zanetti'

_publ_contact_author_address
; Institute of Chemistry,
  Karl-Franzens University Graz,
  Schubertstr. 1,
  A-8010 Graz,
  Austria
;
_publ_contact_author_email ferdinand.belaj@uni-graz.at
_publ_contact_author_fax 43(316)3809835
_publ_contact_author_name 'Ferdinand Belaj'
_publ_contact_author_phone 43(316)3805288
_publ_section_title
;
Oxorhenium(V) Complexes with Ketiminato Ligands: Coordination Chemistry and
Epoxidation of Cyclooctene
;
_journal_name_full 'Inorganic Chemistry'
_journal_page_first 11608
_journal_page_last 11614
_journal_paper_doi 10.1021/ic901455g
_journal_volume 48
_journal_year 2009
_chemical_compound_source 'synthetical product'
_chemical_formula_moiety 'C22 H24 Br N2 O3 Re'
_chemical_formula_sum 'C22 H24 Br N2 O3 Re'
_chemical_formula_weight 630.54
_chemical_name_systematic ' bromooxo-bis[4-(phenylimino)-2-pentanonato-N,O]rhenium(V)'
_space_group_IT_number 14
_symmetry_cell_setting monoclinic
_symmetry_space_group_name_Hall '-P 2ybc'
_symmetry_space_group_name_H-M 'P 1 21/c 1'
_atom_sites_solution_hydrogens geom
_atom_sites_solution_primary direct
_atom_sites_solution_secondary difmap
_audit_creation_method 'manual edited SHELXL-97 .cif file'
_cell_angle_alpha 90.00
_cell_angle_beta 103.686(12)
_cell_angle_gamma 90.00
_cell_formula_units_Z 4
_cell_length_a 13.2817(19)
_cell_length_b 9.2166(12)
_cell_length_c 18.275(2)
_cell_measurement_reflns_used 60
_cell_measurement_temperature 95(2)
_cell_measurement_theta_max 19.77
_cell_measurement_theta_min 16.27
_cell_volume 2173.6(5)
_computing_cell_refinement 'local software'
_computing_data_collection 'local software'
_computing_data_reduction 'local software'
_computing_molecular_graphics 'ORTEP (Johnson, 1965)'
_computing_publication_material 'SHELXL-97 (Sheldrick, 1997)'
_computing_structure_refinement 'SHELXL-97 (Sheldrick, 1997)'
_computing_structure_solution 'SHELXS-97 (Sheldrick, 1997)'
_diffrn_ambient_temperature 95(2)
_diffrn_measured_fraction_theta_full 0.997
_diffrn_measured_fraction_theta_max 0.997
_diffrn_measurement_device 'four-circle diffractometer'
_diffrn_measurement_device_type Stoe
_diffrn_measurement_method '\w scans'
_diffrn_radiation_monochromator graphite
_diffrn_radiation_source 'fine-focus sealed tube'
_diffrn_radiation_type MoK\a
_diffrn_radiation_wavelength 0.71069
_diffrn_reflns_av_R_equivalents 0.0353
_diffrn_reflns_av_sigmaI/netI 0.0541
_diffrn_reflns_limit_h_max 18
_diffrn_reflns_limit_h_min -2
_diffrn_reflns_limit_k_max 3
_diffrn_reflns_limit_k_min -12
_diffrn_reflns_limit_l_max 24
_diffrn_reflns_limit_l_min -25
_diffrn_reflns_number 7252
_diffrn_reflns_theta_full 30.00
_diffrn_reflns_theta_max 30.00
_diffrn_reflns_theta_min 2.72
_diffrn_standards_decay_% 1.03
_diffrn_standards_interval_count 100
_diffrn_standards_number 3
_exptl_absorpt_coefficient_mu 7.454
_exptl_absorpt_correction_T_max 0.349
_exptl_absorpt_correction_T_min 0.177
_exptl_absorpt_correction_type empirical
_exptl_absorpt_process_details 'Parkin, S., Moezzi, B. and Hope H. (1995) J. Appl. Cryst. 28, 53-56'
_exptl_crystal_colour green
_exptl_crystal_density_diffrn 1.927
_exptl_crystal_density_method 'not measured'
_exptl_crystal_description block
_exptl_crystal_F_000 1216
_exptl_crystal_size_max 0.22
_exptl_crystal_size_mid 0.22
_exptl_crystal_size_min 0.14
_refine_diff_density_max 5.146
_refine_diff_density_min -3.463
_refine_diff_density_rms 0.291
_refine_ls_extinction_method none
_refine_ls_goodness_of_fit_ref 1.051
_refine_ls_hydrogen_treatment refU
_refine_ls_matrix_type full
_refine_ls_number_parameters 274
_refine_ls_number_reflns 6316
_refine_ls_number_restraints 0
_refine_ls_restrained_S_all 1.051
_refine_ls_R_factor_all 0.0585
_refine_ls_R_factor_gt 0.0499
_refine_ls_shift/su_max 0.002
_refine_ls_shift/su_mean 0.000
_refine_ls_structure_factor_coef Fsqd
_refine_ls_weighting_details 'calc w=1/[\s^2^(Fo^2^)+(0.0841P)^2^+8.2104P] where P=(Fo^2^+2Fc^2^)/3'
_refine_ls_weighting_scheme calc
_refine_ls_wR_factor_gt 0.1298
_refine_ls_wR_factor_ref 0.1381
_reflns_number_gt 5471
_reflns_number_total 6316
_reflns_threshold_expression >2sigma(I)
_cod_data_source_file ic901455g_si_001_4.cif
_cod_data_source_block cis-N,N-7-monoclinic
_cod_original_sg_symbol_H-M 'P 21/c'
_cod_database_code 4303832

loop_
_symmetry_equiv_pos_as_xyz
'x, y, z'
'-x, y+1/2, -z+1/2'
'-x, -y, -z'
'x, -y-1/2, z-1/2'

loop_
_atom_site_label
_atom_site_type_symbol
_atom_site_fract_x
_atom_site_fract_y
_atom_site_fract_z
_atom_site_U_iso_or_equiv
_atom_site_adp_type
_atom_site_occupancy
_atom_site_symmetry_multiplicity
_atom_site_calc_flag
_atom_site_refinement_flags
_atom_site_disorder_assembly
_atom_site_disorder_group
Re1 Re 0.698052(17) 0.52147(2) 0.678625(12) 0.01231(9) Uani 1 1 d . . .
Br1 Br 0.80148(5) 0.38157(7) 0.79125(3) 0.01989(14) Uani 1 1 d . . .
O1 O 0.6460(3) 0.3836(5) 0.6212(2) 0.0170(8) Uani 1 1 d . . .
C11 C 0.4602(5) 0.6203(8) 0.7954(4) 0.0226(13) Uani 1 1 d . . .
H111 H 0.5041 0.6601 0.8419 0.028(13) Uiso 1 1 calc R . .
H112 H 0.4434 0.5190 0.8037 0.028(13) Uiso 1 1 calc R . .
H113 H 0.3961 0.6770 0.7811 0.028(13) Uiso 1 1 calc R . .
C12 C 0.5168(5) 0.6277(7) 0.7335(4) 0.0171(11) Uani 1 1 d . . .
C13 C 0.4850(5) 0.7205(7) 0.6735(4) 0.0184(11) Uani 1 1 d . . .
H13 H 0.4289 0.7828 0.6758 0.09(5) Uiso 1 1 calc R . .
C14 C 0.5254(5) 0.7348(6) 0.6082(3) 0.0165(11) Uani 1 1 d . . .
C15 C 0.4626(6) 0.8309(8) 0.5479(4) 0.0249(13) Uani 1 1 d . . .
H151 H 0.4438 0.7773 0.5003 0.056(19) Uiso 1 1 calc R . .
H152 H 0.5035 0.9165 0.5416 0.056(19) Uiso 1 1 calc R . .
H153 H 0.3994 0.8617 0.5625 0.056(19) Uiso 1 1 calc R . .
O12 O 0.5951(4) 0.5370(5) 0.7434(3) 0.0167(8) Uani 1 1 d . . .
N14 N 0.6101(4) 0.6693(6) 0.5986(3) 0.0154(9) Uani 1 1 d . . .
C21 C 0.6410(5) 0.6953(7) 0.5294(3) 0.0168(11) Uani 1 1 d . . .
C22 C 0.6204(5) 0.5916(7) 0.4730(4) 0.0217(12) Uani 1 1 d . . .
H22 H 0.5840 0.5058 0.4796 0.038(12) Uiso 1 1 calc R . .
C23 C 0.6527(6) 0.6125(8) 0.4069(4) 0.0239(13) Uani 1 1 d . . .
H23 H 0.6391 0.5404 0.3686 0.038(12) Uiso 1 1 calc R . .
C24 C 0.7050(6) 0.7392(8) 0.3966(4) 0.0261(14) Uani 1 1 d . . .
H24 H 0.7280 0.7535 0.3517 0.038(12) Uiso 1 1 calc R . .
C25 C 0.7232(6) 0.8442(8) 0.4527(4) 0.0244(13) Uani 1 1 d . . .
H25 H 0.7581 0.9312 0.4457 0.038(12) Uiso 1 1 calc R . .
C26 C 0.6911(5) 0.8236(7) 0.5184(3) 0.0201(12) Uani 1 1 d . . .
H26 H 0.7032 0.8967 0.5561 0.038(12) Uiso 1 1 calc R . .
C31 C 0.8155(6) 0.9507(7) 0.7476(5) 0.0272(15) Uani 1 1 d . . .
H311 H 0.8454 0.9419 0.8018 0.035(15) Uiso 1 1 calc R . .
H312 H 0.7437 0.9843 0.7391 0.035(15) Uiso 1 1 calc R . .
H313 H 0.8559 1.0206 0.7259 0.035(15) Uiso 1 1 calc R . .
C32 C 0.8179(5) 0.8060(7) 0.7109(3) 0.0196(12) Uani 1 1 d . . .
C33 C 0.8783(5) 0.7803(7) 0.6612(4) 0.0202(12) Uani 1 1 d . . .
H33 H 0.9156 0.8598 0.6476 0.05(3) Uiso 1 1 calc R . .
C34 C 0.8894(5) 0.6422(7) 0.6284(3) 0.0167(11) Uani 1 1 d . . .
C35 C 0.9758(6) 0.6354(7) 0.5868(4) 0.0242(13) Uani 1 1 d . . .
H351 H 0.9839 0.5352 0.5711 0.08(3) Uiso 1 1 calc R . .
H352 H 1.0407 0.6684 0.6202 0.08(3) Uiso 1 1 calc R . .
H353 H 0.9584 0.6980 0.5422 0.08(3) Uiso 1 1 calc R . .
O32 O 0.7571(3) 0.7070(5) 0.7297(2) 0.0171(8) Uani 1 1 d . . .
N34 N 0.8312(4) 0.5296(5) 0.6323(3) 0.0138(9) Uani 1 1 d . . .
C41 C 0.8626(5) 0.3912(7) 0.6071(3) 0.0170(11) Uani 1 1 d . . .
C42 C 0.8199(5) 0.3407(7) 0.5349(4) 0.0209(12) Uani 1 1 d . . .
H42 H 0.7680 0.3959 0.5018 0.034(11) Uiso 1 1 calc R . .
C43 C 0.8528(6) 0.2094(8) 0.5109(4) 0.0267(14) Uani 1 1 d . . .
H43 H 0.8235 0.1742 0.4616 0.034(11) Uiso 1 1 calc R . .
C44 C 0.9302(7) 0.1295(8) 0.5607(5) 0.0320(17) Uani 1 1 d . . .
H44 H 0.9540 0.0405 0.5447 0.034(11) Uiso 1 1 calc R . .
C45 C 0.9713(6) 0.1797(7) 0.6322(4) 0.0252(14) Uani 1 1 d . . .
H45 H 1.0229 0.1250 0.6658 0.034(11) Uiso 1 1 calc R . .
C46 C 0.9373(5) 0.3111(7) 0.6555(4) 0.0206(12) Uani 1 1 d . . .
H46 H 0.9658 0.3456 0.7051 0.034(11) Uiso 1 1 calc R . .

loop_
_atom_site_aniso_label
_atom_site_aniso_U_11
_atom_site_aniso_U_22
_atom_site_aniso_U_33
_atom_site_aniso_U_23
_atom_site_aniso_U_13
_atom_site_aniso_U_12
Re1 0.01621(13) 0.00890(13) 0.01334(13) 0.00037(7) 0.00655(8) -0.00093(7)
Br1 0.0229(3) 0.0204(3) 0.0174(3) 0.0056(2) 0.0067(2) 0.0037(2)
O1 0.020(2) 0.0127(19) 0.022(2) -0.0009(16) 0.0105(16) -0.0068(16)
C11 0.023(3) 0.023(3) 0.026(3) 0.000(2) 0.015(3) 0.003(3)
C12 0.020(3) 0.014(3) 0.021(3) -0.003(2) 0.011(2) -0.003(2)
C13 0.021(3) 0.015(3) 0.022(3) 0.002(2) 0.011(2) 0.005(2)
C14 0.020(3) 0.011(3) 0.019(3) 0.000(2) 0.006(2) -0.001(2)
C15 0.027(3) 0.017(3) 0.030(3) 0.005(3) 0.007(3) 0.008(3)
O12 0.018(2) 0.014(2) 0.021(2) 0.0018(16) 0.0123(17) 0.0016(16)
N14 0.021(2) 0.013(2) 0.013(2) 0.0006(18) 0.0067(18) -0.0033(19)
C21 0.023(3) 0.014(3) 0.014(2) 0.005(2) 0.005(2) -0.004(2)
C22 0.028(3) 0.017(3) 0.020(3) -0.001(2) 0.004(2) -0.003(2)
C23 0.037(4) 0.019(3) 0.016(3) -0.003(2) 0.008(3) -0.003(3)
C24 0.030(3) 0.030(4) 0.020(3) 0.006(3) 0.010(3) 0.004(3)
C25 0.031(3) 0.019(3) 0.024(3) 0.007(2) 0.007(3) -0.003(3)
C26 0.030(3) 0.014(3) 0.016(3) 0.000(2) 0.005(2) -0.005(2)
C31 0.032(4) 0.012(3) 0.042(4) -0.009(3) 0.015(3) -0.004(3)
C32 0.027(3) 0.013(3) 0.018(3) -0.002(2) 0.003(2) -0.006(2)
C33 0.028(3) 0.009(3) 0.024(3) 0.001(2) 0.009(2) -0.001(2)
C34 0.022(3) 0.013(3) 0.017(3) -0.002(2) 0.006(2) -0.001(2)
C35 0.031(3) 0.017(3) 0.030(3) -0.001(3) 0.016(3) -0.004(3)
O32 0.023(2) 0.015(2) 0.0164(19) -0.0056(16) 0.0105(16) -0.0009(17)
N34 0.018(2) 0.010(2) 0.015(2) 0.0005(17) 0.0071(18) -0.0011(18)
C41 0.022(3) 0.012(3) 0.019(3) -0.002(2) 0.009(2) -0.003(2)
C42 0.025(3) 0.018(3) 0.023(3) -0.004(2) 0.013(2) -0.002(2)
C43 0.036(4) 0.022(3) 0.029(3) -0.009(3) 0.019(3) -0.010(3)
C44 0.052(5) 0.016(3) 0.038(4) -0.002(3) 0.029(4) -0.001(3)
C45 0.031(3) 0.014(3) 0.036(4) 0.004(3) 0.018(3) 0.007(3)
C46 0.024(3) 0.021(3) 0.019(3) 0.002(2) 0.011(2) 0.001(2)

loop_
_atom_type_symbol
_atom_type_description
_atom_type_scat_dispersion_real
_atom_type_scat_dispersion_imag
_atom_type_scat_source
C C 0.0033 0.0016 'International Tables Vol C Tables 4.2.6.8 and 6.1.1.4'
H H 0.0000 0.0000 'International Tables Vol C Tables 4.2.6.8 and 6.1.1.4'
Br Br -0.2901 2.4595 'International Tables Vol C Tables 4.2.6.8 and 6.1.1.4'
N N 0.0061 0.0033 'International Tables Vol C Tables 4.2.6.8 and 6.1.1.4'
O O 0.0106 0.0060 'International Tables Vol C Tables 4.2.6.8 and 6.1.1.4'
Re Re -1.0185 7.2310 'International Tables Vol C Tables 4.2.6.8 and 6.1.1.4'

loop_
_geom_angle_atom_site_label_1
_geom_angle_atom_site_label_2
_geom_angle_atom_site_label_3
_geom_angle
_geom_angle_site_symmetry_1
_geom_angle_site_symmetry_3
_geom_angle_publ_flag
O1 Re1 O12 100.59(19) . . ?
O1 Re1 O32 169.6(2) . . yes
O12 Re1 O32 84.90(18) . . ?
O1 Re1 N14 88.7(2) . . ?
O12 Re1 N14 91.13(18) . . ?
O32 Re1 N14 82.27(18) . . ?
O1 Re1 N34 92.1(2) . . ?
O12 Re1 N34 166.3(2) . . yes
O32 Re1 N34 83.44(18) . . ?
N14 Re1 N34 94.39(19) . . yes
O1 Re1 Br1 100.67(16) . . ?
O12 Re1 Br1 82.65(13) . . ?
O32 Re1 Br1 88.78(13) . . ?
N14 Re1 Br1 169.54(14) . . yes
N34 Re1 Br1 89.93(14) . . ?
C12 C11 H111 109.5 . . ?
C12 C11 H112 109.5 . . ?
H111 C11 H112 109.5 . . ?
C12 C11 H113 109.5 . . ?
H111 C11 H113 109.5 . . ?
H112 C11 H113 109.5 . . ?
O12 C12 C13 126.1(5) . . ?
O12 C12 C11 112.9(6) . . ?
C13 C12 C11 121.0(6) . . ?
C12 C13 C14 128.3(6) . . ?
C12 C13 H13 115.9 . . ?
C14 C13 H13 115.9 . . ?
N14 C14 C13 124.6(6) . . ?
N14 C14 C15 120.9(6) . . ?
C13 C14 C15 114.5(5) . . ?
C14 C15 H151 109.5 . . ?
C14 C15 H152 109.5 . . ?
H151 C15 H152 109.5 . . ?
C14 C15 H153 109.5 . . ?
H151 C15 H153 109.5 . . ?
H152 C15 H153 109.5 . . ?
C12 O12 Re1 126.2(4) . . yes
C14 N14 C21 117.9(5) . . yes
C14 N14 Re1 123.0(4) . . yes
C21 N14 Re1 119.0(4) . . yes
C22 C21 C26 119.7(6) . . ?
C22 C21 N14 119.5(5) . . ?
C26 C21 N14 120.8(5) . . ?
C21 C22 C23 120.3(6) . . ?
C21 C22 H22 119.8 . . ?
C23 C22 H22 119.8 . . ?
C22 C23 C24 120.0(6) . . ?
C22 C23 H23 120.0 . . ?
C24 C23 H23 120.0 . . ?
C25 C24 C23 119.3(6) . . ?
C25 C24 H24 120.4 . . ?
C23 C24 H24 120.4 . . ?
C26 C25 C24 120.8(6) . . ?
C26 C25 H25 119.6 . . ?
C24 C25 H25 119.6 . . ?
C25 C26 C21 119.9(6) . . ?
C25 C26 H26 120.1 . . ?
C21 C26 H26 120.1 . . ?
C32 C31 H311 109.5 . . ?
C32 C31 H312 109.5 . . ?
H311 C31 H312 109.5 . . ?
C32 C31 H313 109.5 . . ?
H311 C31 H313 109.5 . . ?
H312 C31 H313 109.5 . . ?
O32 C32 C33 123.1(6) . . ?
O32 C32 C31 114.9(6) . . ?
C33 C32 C31 122.0(6) . . ?
C32 C33 C34 124.6(6) . . ?
C32 C33 H33 117.7 . . ?
C34 C33 H33 117.7 . . ?
N34 C34 C33 124.3(6) . . ?
N34 C34 C35 121.4(6) . . ?
C33 C34 C35 114.3(5) . . ?
C34 C35 H351 109.5 . . ?
C34 C35 H352 109.5 . . ?
H351 C35 H352 109.5 . . ?
C34 C35 H353 109.5 . . ?
H351 C35 H353 109.5 . . ?
H352 C35 H353 109.5 . . ?
C32 O32 Re1 131.4(4) . . yes
C34 N34 C41 117.6(5) . . yes
C34 N34 Re1 127.3(4) . . yes
C41 N34 Re1 115.0(4) . . yes
C46 C41 C42 120.1(6) . . ?
C46 C41 N34 119.0(5) . . ?
C42 C41 N34 120.9(6) . . ?
C41 C42 C43 120.2(7) . . ?
C41 C42 H42 119.9 . . ?
C43 C42 H42 119.9 . . ?
C42 C43 C44 119.0(7) . . ?
C42 C43 H43 120.5 . . ?
C44 C43 H43 120.5 . . ?
C45 C44 C43 120.3(7) . . ?
C45 C44 H44 119.8 . . ?
C43 C44 H44 119.8 . . ?
C44 C45 C46 119.9(7) . . ?
C44 C45 H45 120.0 . . ?
C46 C45 H45 120.0 . . ?
C41 C46 C45 120.4(6) . . ?
C41 C46 H46 119.8 . . ?
C45 C46 H46 119.8 . . ?

loop_
_geom_bond_atom_site_label_1
_geom_bond_atom_site_label_2
_geom_bond_distance
_geom_bond_site_symmetry_2
_geom_bond_publ_flag
Re1 O1 1.689(4) . yes
Re1 O12 2.015(4) . yes
Re1 O32 2.016(4) . yes
Re1 N14 2.134(5) . yes
Re1 N34 2.135(5) . yes
Re1 Br1 2.5393(7) . yes
C11 C12 1.501(8) . ?
C11 H111 0.98 . ?
C11 H112 0.98 . ?
C11 H113 0.98 . ?
C12 O12 1.313(7) . yes
C12 C13 1.376(9) . ?
C13 C14 1.426(8) . ?
C13 H13 0.95 . ?
C14 N14 1.324(8) . yes
C14 C15 1.503(9) . ?
C15 H151 0.98 . ?
C15 H152 0.98 . ?
C15 H153 0.98 . ?
N14 C21 1.440(7) . yes
C21 C22 1.384(9) . ?
C21 C26 1.394(8) . ?
C22 C23 1.388(9) . ?
C22 H22 0.95 . ?
C23 C24 1.395(10) . ?
C23 H23 0.95 . ?
C24 C25 1.389(10) . ?
C24 H24 0.95 . ?
C25 C26 1.380(9) . ?
C25 H25 0.95 . ?
C26 H26 0.95 . ?
C31 C32 1.496(9) . ?
C31 H311 0.98 . ?
C31 H312 0.98 . ?
C31 H313 0.98 . ?
C32 O32 1.317(8) . yes
C32 C33 1.367(9) . ?
C33 C34 1.430(8) . ?
C33 H33 0.95 . ?
C34 N34 1.306(8) . yes
C34 C35 1.520(9) . ?
C35 H351 0.98 . ?
C35 H352 0.98 . ?
C35 H353 0.98 . ?
N34 C41 1.451(8) . yes
C41 C46 1.377(9) . ?
C41 C42 1.387(9) . ?
C42 C43 1.393(9) . ?
C42 H42 0.95 . ?
C43 C44 1.408(12) . ?
C43 H43 0.95 . ?
C44 C45 1.373(11) . ?
C44 H44 0.95 . ?
C45 C46 1.393(9) . ?
C45 H45 0.95 . ?
C46 H46 0.95 . ?

loop_
_geom_torsion_atom_site_label_1
_geom_torsion_atom_site_label_2
_geom_torsion_atom_site_label_3
_geom_torsion_atom_site_label_4
_geom_torsion
_geom_torsion_site_symmetry_1
_geom_torsion_site_symmetry_2
_geom_torsion_site_symmetry_3
_geom_torsion_site_symmetry_4
_geom_torsion_publ_flag
O12 C12 C13 C14 3.0(11) . . . . ?
C11 C12 C13 C14 -175.8(6) . . . . ?
C12 C13 C14 N14 -7.7(11) . . . . ?
C12 C13 C14 C15 171.3(7) . . . . ?
C13 C12 O12 Re1 6.1(9) . . . . ?
C11 C12 O12 Re1 -175.1(4) . . . . ?
O1 Re1 O12 C12 -96.6(5) . . . . ?
O32 Re1 O12 C12 74.4(5) . . . . ?
N14 Re1 O12 C12 -7.7(5) . . . . ?
N34 Re1 O12 C12 106.2(9) . . . . ?
Br1 Re1 O12 C12 163.9(5) . . . . ?
C13 C14 N14 C21 -179.8(6) . . . . ?
C15 C14 N14 C21 1.2(9) . . . . ?
C13 C14 N14 Re1 2.8(9) . . . . ?
C15 C14 N14 Re1 -176.2(5) . . . . ?
O1 Re1 N14 C14 103.9(5) . . . . ?
O12 Re1 N14 C14 3.4(5) . . . . ?
O32 Re1 N14 C14 -81.3(5) . . . . ?
N34 Re1 N14 C14 -164.1(5) . . . . ?
Br1 Re1 N14 C14 -49.9(10) . . . . ?
O1 Re1 N14 C21 -73.4(4) . . . . ?
O12 Re1 N14 C21 -173.9(4) . . . . ?
O32 Re1 N14 C21 101.4(4) . . . . ?
N34 Re1 N14 C21 18.6(4) . . . . ?
Br1 Re1 N14 C21 132.8(6) . . . . ?
C14 N14 C21 C22 -101.8(7) . . . . ?
Re1 N14 C21 C22 75.6(7) . . . . ?
C14 N14 C21 C26 78.0(8) . . . . ?
Re1 N14 C21 C26 -104.6(6) . . . . ?
C26 C21 C22 C23 2.4(10) . . . . ?
N14 C21 C22 C23 -177.8(6) . . . . ?
C21 C22 C23 C24 -0.8(11) . . . . ?
C22 C23 C24 C25 -0.7(11) . . . . ?
C23 C24 C25 C26 0.7(11) . . . . ?
C24 C25 C26 C21 0.8(10) . . . . ?
C22 C21 C26 C25 -2.4(10) . . . . ?
N14 C21 C26 C25 177.8(6) . . . . ?
O32 C32 C33 C34 -5.0(11) . . . . ?
C31 C32 C33 C34 175.5(7) . . . . ?
C32 C33 C34 N34 11.2(11) . . . . ?
C32 C33 C34 C35 -169.1(6) . . . . ?
C33 C32 O32 Re1 -19.8(9) . . . . ?
C31 C32 O32 Re1 159.7(5) . . . . ?
O1 Re1 O32 C32 -38.8(13) . . . . ?
O12 Re1 O32 C32 -161.1(6) . . . . ?
N14 Re1 O32 C32 -69.3(6) . . . . ?
N34 Re1 O32 C32 26.1(6) . . . . ?
Br1 Re1 O32 C32 116.2(5) . . . . ?
C33 C34 N34 C41 -170.0(6) . . . . ?
C35 C34 N34 C41 10.3(9) . . . . ?
C33 C34 N34 Re1 5.8(9) . . . . ?
C35 C34 N34 Re1 -173.9(5) . . . . ?
O1 Re1 N34 C34 152.1(5) . . . . ?
O12 Re1 N34 C34 -50.3(11) . . . . ?
O32 Re1 N34 C34 -18.5(5) . . . . ?
N14 Re1 N34 C34 63.2(5) . . . . ?
Br1 Re1 N34 C34 -107.3(5) . . . . ?
O1 Re1 N34 C41 -32.0(4) . . . . ?
O12 Re1 N34 C41 125.7(8) . . . . ?
O32 Re1 N34 C41 157.5(4) . . . . ?
N14 Re1 N34 C41 -120.8(4) . . . . ?
Br1 Re1 N34 C41 68.7(4) . . . . ?
C34 N34 C41 C46 82.0(7) . . . . ?
Re1 N34 C41 C46 -94.4(6) . . . . ?
C34 N34 C41 C42 -96.7(7) . . . . ?
Re1 N34 C41 C42 86.9(6) . . . . ?
C46 C41 C42 C43 -0.4(9) . . . . ?
N34 C41 C42 C43 178.3(6) . . . . ?
C41 C42 C43 C44 -0.4(10) . . . . ?
C42 C43 C44 C45 0.9(11) . . . . ?
C43 C44 C45 C46 -0.7(11) . . . . ?
C42 C41 C46 C45 0.7(10) . . . . ?
N34 C41 C46 C45 -178.1(6) . . . . ?
C44 C45 C46 C41 -0.1(10) . . . . ?
